data_4073500
loop_
_publ_author_name
'Wang, Yaping'
'Weissensteiner, Walter'
'Spindler, Felix'
'Arion, Vladimir B.'
'Mereiter, Kurt'

_publ_section_title
;
 Synthesis and Use in Asymmetric Hydrogenations of Solely Planar Chiral
 1,2-Disubstituted and 1,2,3-Trisubstituted Ferrocenyl
 Diphosphines:&#x00A0; A Comparative Study
;
_journal_issue 14
_journal_name_full Organometallics
_journal_page_first 3530
_journal_paper_doi 10.1021/om700405a
_journal_volume 26
_journal_year 2007
_chemical_absolute_configuration rmad
_chemical_formula_moiety 'C40 H40 Cl2 Fe P2 Pd, 2(C H4 Cl2)'
_chemical_formula_sum 'C44 H48 Cl6 Fe P2 Pd'
_chemical_formula_weight 1013.71
_chemical_name_common '1191 - [PdCl2((R,Sp)-3)].2(C2H4Cl2)'
_chemical_name_systematic
; 
((R,S~p~)-1-Diphenylphosphino-2-(1-bis-(3,5-dimethylphenyl)phosphino)ethyl-
ferrocene)-dichloropalladium(II), solvate with 1,2-dichloroethane (1:2)
;
_space_group_IT_number 19
_symmetry_cell_setting orthorhombic
_symmetry_space_group_name_Hall 'P 2ac 2ab'
_symmetry_space_group_name_H-M 'P 21 21 21'
_atom_sites_solution_hydrogens geom
_atom_sites_solution_primary direct
_atom_sites_solution_secondary difmap
_audit_creation_method SHELXL-97
_cell_angle_alpha 90.00
_cell_angle_beta 90.00
_cell_angle_gamma 90.00
_cell_formula_units_Z 4
_cell_length_a 9.348(3)
_cell_length_b 18.578(6)
_cell_length_c 26.781(9)
_cell_measurement_reflns_used 1396
_cell_measurement_temperature 297(2)
_cell_measurement_theta_max 16.30
_cell_measurement_theta_min 2.32
_cell_volume 4651(3)
_computing_cell_refinement 'Bruker SAINT'
_computing_data_collection 'Bruker SMART'
_computing_data_reduction 'Bruker SAINT, XPREP'
_computing_molecular_graphics 'Bruker SHELXTL'
_computing_publication_material 'Bruker SHELXTL'
_computing_structure_refinement 'SHELXL-97 (Sheldrick, 1997)'
_computing_structure_solution 'SHELXS-97 (Sheldrick, 1997)'
_diffrn_ambient_temperature 297(2)
_diffrn_measured_fraction_theta_full 0.997
_diffrn_measured_fraction_theta_max 0.997
_diffrn_measurement_device_type 'CCD area detector'
_diffrn_measurement_method 'phi and omega scans'
_diffrn_radiation_monochromator graphite
_diffrn_radiation_source 'fine-focus sealed tube'
_diffrn_radiation_type MoK\a
_diffrn_radiation_wavelength 0.71073
_diffrn_reflns_av_R_equivalents 0.3106
_diffrn_reflns_av_sigmaI/netI 0.3296
_diffrn_reflns_limit_h_max 11
_diffrn_reflns_limit_h_min -11
_diffrn_reflns_limit_k_max 20
_diffrn_reflns_limit_k_min -22
_diffrn_reflns_limit_l_max 31
_diffrn_reflns_limit_l_min -27
_diffrn_reflns_number 25035
_diffrn_reflns_theta_full 25.00
_diffrn_reflns_theta_max 25.00
_diffrn_reflns_theta_min 1.33
_diffrn_standards_decay_% 0
_exptl_absorpt_coefficient_mu 1.142
_exptl_absorpt_correction_type none
_exptl_crystal_colour orange
_exptl_crystal_density_diffrn 1.448
_exptl_crystal_density_method 'not measured'
_exptl_crystal_description blade
_exptl_crystal_F_000 2064
_exptl_crystal_size_max 0.41
_exptl_crystal_size_mid 0.14
_exptl_crystal_size_min 0.02
_refine_diff_density_max 0.922
_refine_diff_density_min -1.013
_refine_diff_density_rms 0.095
_refine_ls_abs_structure_details 'Flack H D (1983), Acta Cryst. A39, 876-881'
_refine_ls_abs_structure_Flack -0.06(5)
_refine_ls_extinction_method none
_refine_ls_goodness_of_fit_ref 0.689
_refine_ls_hydrogen_treatment constr
_refine_ls_matrix_type full
_refine_ls_number_parameters 353
_refine_ls_number_reflns 8142
_refine_ls_number_restraints 226
_refine_ls_restrained_S_all 0.682
_refine_ls_R_factor_all 0.1628
_refine_ls_R_factor_gt 0.0778
_refine_ls_shift/su_max 0.000
_refine_ls_shift/su_mean 0.000
_refine_ls_structure_factor_coef Fsqd
_refine_ls_weighting_details 'calc w=1/[\s^2^(Fo^2^)+(0.0070P)^2^+0.0000P] where P=(Fo^2^+2Fc^2^)/3'
_refine_ls_weighting_scheme calc
_refine_ls_wR_factor_gt 0.1220
_refine_ls_wR_factor_ref 0.1420
_reflns_number_gt 2976
_reflns_number_total 8142
_reflns_threshold_expression >2sigma(I)
_cod_data_source_file om700405a-file002.cif
_cod_data_source_block PdCl2+3
_cod_depositor_comments
;
The following automatic conversions were performed:

'_symmetry_cell_setting' value 'Orthorhombic' changed to
'orthorhombic' according to
/home/saulius/struct/CIF-dictionaries/cif_core.dic dictionary named
'cif_core.dic' version 2.4.1 from 2010-06-29.

Automatic conversion script
Id: cif_fix_values 1715 2011-07-08 13:25:40Z adriana 
;
_cod_original_sg_symbol_Hall 'P 2ac 2ab '
_cod_original_sg_symbol_H-M 'P 21 21 21 '
_cod_database_code 4073500

loop_
_symmetry_equiv_pos_as_xyz
'x, y, z'
'-x+1/2, -y, z+1/2'
'-x, y+1/2, -z+1/2'
'x+1/2, -y+1/2, -z'

loop_
_atom_site_label
_atom_site_type_symbol
_atom_site_fract_x
_atom_site_fract_y
_atom_site_fract_z
_atom_site_U_iso_or_equiv
_atom_site_adp_type
_atom_site_occupancy
_atom_site_symmetry_multiplicity
_atom_site_calc_flag
_atom_site_refinement_flags
Pd Pd 0.40080(8) 0.53182(5) 0.20548(3) 0.0498(2) Uani 1 1 d U
Cl1 Cl 0.6459(3) 0.52812(19) 0.22485(11) 0.0715(9) Uani 1 1 d U
Cl2 Cl 0.4540(3) 0.47919(19) 0.12846(11) 0.0768(10) Uani 1 1 d U
Fe Fe 0.06969(16) 0.48971(9) 0.32047(6) 0.0622(5) Uani 1 1 d U
P1 P 0.3550(3) 0.58927(16) 0.27614(11) 0.0485(7) Uani 1 1 d U
P2 P 0.1727(3) 0.53897(17) 0.17849(11) 0.0502(7) Uani 1 1 d U
C1 C 0.1748(5) 0.5789(4) 0.3001(2) 0.0495(15) Uani 1 1 d GU
C2 C 0.0452(7) 0.5714(5) 0.27285(17) 0.0508(15) Uani 1 1 d GU
C3 C -0.0695(5) 0.5703(4) 0.3076(3) 0.0654(19) Uani 1 1 d GU
H3 H -0.1660 0.5659 0.2998 0.078 Uiso 1 1 calc R
C4 C -0.0108(7) 0.5770(4) 0.3563(2) 0.066(2) Uani 1 1 d GU
H4 H -0.0622 0.5778 0.3860 0.079 Uiso 1 1 calc R
C5 C 0.1401(6) 0.5823(4) 0.3516(2) 0.0602(19) Uani 1 1 d GU
H5 H 0.2049 0.5872 0.3778 0.072 Uiso 1 1 calc R
C6 C 0.1769(9) 0.3993(4) 0.2991(3) 0.085(3) Uani 1 1 d GU
H6 H 0.2567 0.3970 0.2784 0.103 Uiso 1 1 calc R
C7 C 0.0319(11) 0.3970(5) 0.2834(2) 0.088(3) Uani 1 1 d GU
H7 H 0.0000 0.3928 0.2506 0.105 Uiso 1 1 calc R
C8 C -0.0559(8) 0.4021(5) 0.3265(4) 0.112(4) Uani 1 1 d GU
H8 H -0.1554 0.4018 0.3269 0.134 Uiso 1 1 calc R
C9 C 0.0349(12) 0.4076(5) 0.3688(2) 0.119(4) Uani 1 1 d GU
H9 H 0.0053 0.4116 0.4019 0.143 Uiso 1 1 calc R
C10 C 0.1788(10) 0.4059(5) 0.3519(3) 0.108(3) Uani 1 1 d GU
H10 H 0.2599 0.4086 0.3719 0.129 Uiso 1 1 calc R
C11 C 0.0284(10) 0.5779(6) 0.2162(4) 0.055(2) Uani 1 1 d U
H11 H -0.0565 0.5493 0.2082 0.066 Uiso 1 1 calc R
C11A C -0.0146(12) 0.6593(6) 0.2029(5) 0.088(4) Uani 1 1 d U
H11A H -0.0255 0.6640 0.1674 0.133 Uiso 1 1 calc R
H11B H 0.0591 0.6913 0.2142 0.133 Uiso 1 1 calc R
H11C H -0.1032 0.6712 0.2190 0.133 Uiso 1 1 calc R
C12 C 0.4665(7) 0.5696(4) 0.3296(2) 0.050(2) Uani 1 1 d GU
C13 C 0.4998(9) 0.4980(4) 0.3393(3) 0.101(4) Uani 1 1 d GU
H13 H 0.4668 0.4620 0.3182 0.121 Uiso 1 1 calc R
C14 C 0.5823(9) 0.4804(4) 0.3807(3) 0.099(4) Uani 1 1 d GU
H14 H 0.6046 0.4325 0.3872 0.119 Uiso 1 1 calc R
C15 C 0.6316(7) 0.5343(5) 0.4123(2) 0.103(5) Uani 1 1 d GU
H15 H 0.6869 0.5225 0.4400 0.124 Uiso 1 1 calc R
C16 C 0.5983(8) 0.6058(5) 0.4026(3) 0.102(4) Uani 1 1 d GU
H16 H 0.6313 0.6419 0.4237 0.122 Uiso 1 1 calc R
C17 C 0.5157(8) 0.6235(3) 0.3612(3) 0.070(3) Uani 1 1 d GU
H17 H 0.4935 0.6714 0.3546 0.084 Uiso 1 1 calc R
C18 C 0.3785(8) 0.6847(3) 0.2667(3) 0.053(2) Uani 1 1 d GU
C19 C 0.4908(7) 0.7065(4) 0.2363(3) 0.078(4) Uani 1 1 d GU
H19 H 0.5501 0.6724 0.2216 0.094 Uiso 1 1 calc R
C20 C 0.5146(8) 0.7794(4) 0.2278(3) 0.121(6) Uani 1 1 d GU
H20 H 0.5898 0.7940 0.2074 0.145 Uiso 1 1 calc R
C21 C 0.4260(10) 0.8304(3) 0.2498(3) 0.099(5) Uani 1 1 d GU
H21 H 0.4419 0.8792 0.2441 0.119 Uiso 1 1 calc R
C22 C 0.3136(9) 0.8086(4) 0.2802(3) 0.109(5) Uani 1 1 d GU
H22 H 0.2543 0.8428 0.2949 0.130 Uiso 1 1 calc R
C23 C 0.2898(7) 0.7358(4) 0.2887(3) 0.090(4) Uani 1 1 d GU
H23 H 0.2146 0.7212 0.3090 0.108 Uiso 1 1 calc R
C24 C 0.0984(6) 0.4516(3) 0.1597(2) 0.053(2) Uani 1 1 d GDU
C25 C 0.1778(5) 0.3894(3) 0.1677(2) 0.062(3) Uani 1 1 d GDU
H25 H 0.2664 0.3922 0.1835 0.074 Uiso 1 1 calc R
C26 C 0.1250(6) 0.3231(3) 0.1523(2) 0.075(3) Uani 1 1 d GDU
C27 C -0.0074(6) 0.3190(3) 0.1288(2) 0.091(4) Uani 1 1 d GDU
H27 H -0.0427 0.2746 0.1185 0.109 Uiso 1 1 calc R
C28 C -0.0868(5) 0.3812(3) 0.1208(2) 0.090(4) Uani 1 1 d GDU
C29 C -0.0340(6) 0.4474(3) 0.1362(2) 0.072(3) Uani 1 1 d GDU
H29 H -0.0871 0.4890 0.1308 0.086 Uiso 1 1 calc R
C26A C 0.2110(10) 0.2558(5) 0.1610(3) 0.131(6) Uani 1 1 d DU
H26A H 0.2747 0.2632 0.1886 0.196 Uiso 1 1 calc R
H26B H 0.2655 0.2448 0.1316 0.196 Uiso 1 1 calc R
H26C H 0.1476 0.2166 0.1683 0.196 Uiso 1 1 calc R
C28A C -0.2300(11) 0.3767(5) 0.0953(3) 0.153(8) Uani 1 1 d DU
H28A H -0.3044 0.3761 0.1200 0.230 Uiso 1 1 calc R
H28B H -0.2347 0.3335 0.0758 0.230 Uiso 1 1 calc R
H28C H -0.2424 0.4177 0.0740 0.230 Uiso 1 1 calc R
C30 C 0.1863(7) 0.5938(3) 0.1219(2) 0.055(2) Uani 1 1 d GDU
C31 C 0.1472(6) 0.5697(3) 0.0747(2) 0.078(3) Uani 1 1 d GDU
H31 H 0.1100 0.5237 0.0707 0.094 Uiso 1 1 calc R
C32 C 0.1637(6) 0.6145(3) 0.03356(18) 0.113(6) Uani 1 1 d GDU
C33 C 0.2193(6) 0.6834(3) 0.03961(18) 0.092(4) Uani 1 1 d GDU
H33 H 0.2303 0.7134 0.0121 0.111 Uiso 1 1 calc R
C34 C 0.2584(6) 0.7074(3) 0.0868(2) 0.084(4) Uani 1 1 d GDU
C35 C 0.2419(6) 0.6626(3) 0.12799(17) 0.082(4) Uani 1 1 d GDU
H35 H 0.2681 0.6787 0.1596 0.098 Uiso 1 1 calc R
C32A C 0.1216(10) 0.5887(5) -0.0172(3) 0.141(6) Uani 1 1 d DU
H32A H 0.1124 0.5372 -0.0168 0.211 Uiso 1 1 calc R
H32B H 0.1936 0.6023 -0.0410 0.211 Uiso 1 1 calc R
H32C H 0.0318 0.6099 -0.0265 0.211 Uiso 1 1 calc R
C34A C 0.3182(10) 0.7815(5) 0.0933(3) 0.142(7) Uani 1 1 d DU
H34A H 0.3259 0.8045 0.0613 0.213 Uiso 1 1 calc R
H34B H 0.4112 0.7784 0.1084 0.213 Uiso 1 1 calc R
H34C H 0.2559 0.8091 0.1144 0.213 Uiso 1 1 calc R

loop_
_atom_site_aniso_label
_atom_site_aniso_U_11
_atom_site_aniso_U_22
_atom_site_aniso_U_33
_atom_site_aniso_U_23
_atom_site_aniso_U_13
_atom_site_aniso_U_12
Pd 0.0375(4) 0.0596(5) 0.0522(5) 0.0006(5) 0.0000(4) 0.0005(5)
Cl1 0.0396(13) 0.097(2) 0.078(2) -0.005(2) 0.0024(12) -0.0018(16)
Cl2 0.0515(17) 0.104(3) 0.0749(19) -0.0215(19) 0.0067(14) 0.0177(18)
Fe 0.0536(11) 0.0747(12) 0.0584(10) 0.0034(9) 0.0071(8) -0.0069(8)
P1 0.0331(14) 0.0572(17) 0.0553(16) 0.0016(14) -0.0056(11) -0.0006(12)
P2 0.0448(14) 0.0572(17) 0.0486(15) -0.0086(16) 0.0008(12) 0.0003(14)
C1 0.034(2) 0.072(4) 0.043(3) -0.005(4) -0.003(2) -0.005(3)
C2 0.036(3) 0.074(4) 0.043(2) -0.007(3) -0.006(2) 0.000(4)
C3 0.031(3) 0.105(5) 0.060(4) -0.018(5) -0.001(3) 0.004(3)
C4 0.048(4) 0.100(5) 0.050(3) -0.014(4) 0.008(3) -0.005(4)
C5 0.045(4) 0.094(4) 0.043(3) -0.013(4) -0.006(2) 0.002(4)
C6 0.110(6) 0.071(4) 0.075(6) 0.013(5) 0.031(6) 0.007(4)
C7 0.113(8) 0.077(4) 0.074(6) -0.003(4) 0.031(5) -0.029(5)
C8 0.124(6) 0.101(4) 0.110(9) -0.006(5) 0.062(6) -0.047(4)
C9 0.188(12) 0.100(5) 0.070(5) 0.017(4) 0.057(6) -0.007(6)
C10 0.156(8) 0.095(5) 0.072(6) 0.027(5) 0.008(6) 0.024(5)
C11 0.046(3) 0.072(5) 0.048(3) -0.012(3) -0.012(3) 0.019(5)
C11A 0.093(9) 0.093(7) 0.079(8) 0.020(6) 0.024(8) 0.048(6)
C12 0.030(4) 0.074(5) 0.045(3) 0.018(4) 0.006(4) -0.011(5)
C13 0.124(12) 0.092(5) 0.087(10) 0.001(6) -0.030(7) 0.053(9)
C14 0.068(9) 0.137(8) 0.092(9) 0.046(7) -0.002(6) 0.035(9)
C15 0.055(8) 0.178(11) 0.076(9) 0.055(9) -0.016(6) -0.002(10)
C16 0.086(10) 0.154(9) 0.066(8) 0.034(7) -0.034(7) -0.038(10)
C17 0.066(8) 0.095(6) 0.049(7) 0.019(5) -0.015(5) -0.027(7)
C18 0.048(6) 0.057(3) 0.054(6) 0.003(3) -0.010(5) -0.006(3)
C19 0.067(8) 0.072(5) 0.096(11) -0.014(7) 0.013(6) -0.035(6)
C20 0.137(12) 0.076(6) 0.148(16) 0.008(9) 0.035(10) -0.039(8)
C21 0.118(13) 0.065(7) 0.114(13) 0.006(7) -0.034(8) -0.021(7)
C22 0.092(11) 0.063(4) 0.171(17) -0.006(9) -0.010(8) 0.007(7)
C23 0.117(10) 0.066(4) 0.087(10) 0.011(8) 0.025(8) 0.023(6)
C24 0.044(5) 0.064(3) 0.050(6) -0.015(3) 0.006(5) -0.006(3)
C25 0.059(7) 0.062(3) 0.064(8) -0.006(7) -0.003(6) -0.006(4)
C26 0.084(8) 0.061(3) 0.081(9) -0.012(7) -0.003(7) -0.004(5)
C27 0.084(9) 0.080(6) 0.109(12) -0.039(9) -0.009(8) -0.013(6)
C28 0.050(7) 0.092(6) 0.127(12) -0.038(9) -0.006(7) -0.013(5)
C29 0.057(6) 0.081(6) 0.077(9) -0.024(7) -0.017(6) -0.001(5)
C26A 0.113(11) 0.072(5) 0.207(18) -0.025(12) -0.003(11) 0.023(7)
C28A 0.118(13) 0.128(13) 0.213(19) -0.077(14) -0.093(13) -0.001(8)
C30 0.040(6) 0.064(5) 0.060(3) 0.004(4) -0.006(3) 0.008(5)
C31 0.082(9) 0.100(8) 0.053(4) -0.001(4) -0.003(7) 0.014(7)
C32 0.164(16) 0.120(10) 0.054(4) 0.004(5) -0.020(9) -0.024(11)
C33 0.071(9) 0.120(9) 0.085(6) 0.012(7) 0.002(8) -0.008(9)
C34 0.108(11) 0.064(6) 0.081(7) 0.003(5) 0.019(9) -0.003(7)
C35 0.110(12) 0.051(6) 0.084(7) 0.004(4) 0.009(8) 0.011(6)
C32A 0.184(16) 0.179(14) 0.059(5) -0.008(8) -0.048(11) 0.004(13)
C34A 0.23(2) 0.053(8) 0.146(13) 0.016(7) -0.006(13) -0.016(9)

loop_
_atom_type_symbol
_atom_type_description
_atom_type_scat_dispersion_real
_atom_type_scat_dispersion_imag
_atom_type_scat_source
C C 0.0033 0.0016 'International Tables Vol C Tables 4.2.6.8 and 6.1.1.4'
H H 0.0000 0.0000 'International Tables Vol C Tables 4.2.6.8 and 6.1.1.4'
P P 0.1023 0.0942 'International Tables Vol C Tables 4.2.6.8 and 6.1.1.4'
Cl Cl 0.1484 0.1585 'International Tables Vol C Tables 4.2.6.8 and 6.1.1.4'
Fe Fe 0.3463 0.8444 'International Tables Vol C Tables 4.2.6.8 and 6.1.1.4'
Pd Pd -0.9988 1.0072 'International Tables Vol C Tables 4.2.6.8 and 6.1.1.4'

loop_
_geom_angle_atom_site_label_1
_geom_angle_atom_site_label_2
_geom_angle_atom_site_label_3
_geom_angle
P1 Pd P2 93.60(10)
P1 Pd Cl2 175.85(13)
P2 Pd Cl2 86.74(10)
P1 Pd Cl1 90.79(10)
P2 Pd Cl1 173.80(11)
Cl2 Pd Cl1 88.57(10)
C2 Fe C1 41.61(14)
C2 Fe C3 41.48(14)
C1 Fe C3 69.81(17)
C2 Fe C8 126.8(4)
C1 Fe C8 167.7(4)
C3 Fe C8 103.8(3)
C2 Fe C7 108.3(3)
C1 Fe C7 131.1(3)
C3 Fe C7 115.9(3)
C8 Fe C7 41.22(15)
C2 Fe C5 69.74(16)
C1 Fe C5 41.32(12)
C3 Fe C5 69.41(16)
C8 Fe C5 147.6(3)
C7 Fe C5 170.2(3)
C2 Fe C9 164.2(4)
C1 Fe C9 151.1(4)
C3 Fe C9 124.4(4)
C8 Fe C9 41.14(15)
C7 Fe C9 69.16(18)
C5 Fe C9 115.4(3)
C2 Fe C4 69.60(17)
C1 Fe C4 69.49(15)
C3 Fe C4 41.13(13)
C8 Fe C4 113.1(3)
C7 Fe C4 148.2(4)
C5 Fe C4 41.03(13)
C9 Fe C4 103.9(3)
C2 Fe C6 120.2(3)
C1 Fe C6 111.3(3)
C3 Fe C6 152.0(3)
C8 Fe C6 69.09(18)
C7 Fe C6 40.96(15)
C5 Fe C6 131.1(3)
C9 Fe C6 68.81(17)
C4 Fe C6 166.9(3)
C2 Fe C10 154.2(4)
C1 Fe C10 119.9(3)
C3 Fe C10 163.7(4)
C8 Fe C10 68.99(18)
C7 Fe C10 68.87(17)
C5 Fe C10 108.4(3)
C9 Fe C10 40.83(15)
C4 Fe C10 126.9(3)
C6 Fe C10 40.72(14)
C18 P1 C12 103.9(4)
C18 P1 C1 105.5(4)
C12 P1 C1 103.6(3)
C18 P1 Pd 109.3(3)
C12 P1 Pd 117.9(3)
C1 P1 Pd 115.5(3)
C30 P2 C11 106.7(4)
C30 P2 C24 107.0(3)
C11 P2 C24 102.8(4)
C30 P2 Pd 103.4(2)
C11 P2 Pd 122.8(3)
C24 P2 Pd 113.2(2)
C2 C1 C5 108.0
C2 C1 P1 128.4(4)
C5 C1 P1 123.4(4)
C2 C1 Fe 69.0(3)
C5 C1 Fe 70.1(3)
P1 C1 Fe 129.9(4)
C1 C2 C3 108.0
C1 C2 C11 126.1(6)
C3 C2 C11 125.0(6)
C1 C2 Fe 69.4(3)
C3 C2 Fe 69.9(3)
C11 C2 Fe 134.8(7)
C4 C3 C2 108.0
C4 C3 Fe 70.0(3)
C2 C3 Fe 68.6(3)
C4 C3 H3 126.0
C2 C3 H3 126.0
Fe C3 H3 126.9
C3 C4 C5 108.0
C3 C4 Fe 68.8(3)
C5 C4 Fe 69.2(3)
C3 C4 H4 126.0
C5 C4 H4 126.0
Fe C4 H4 127.5
C4 C5 C1 108.0
C4 C5 Fe 69.7(3)
C1 C5 Fe 68.6(3)
C4 C5 H5 126.0
C1 C5 H5 126.0
Fe C5 H5 127.3
C7 C6 C10 108.0
C7 C6 Fe 68.8(3)
C10 C6 Fe 69.8(3)
C7 C6 H6 126.0
C10 C6 H6 126.0
Fe C6 H6 126.9
C8 C7 C6 108.0
C8 C7 Fe 69.1(3)
C6 C7 Fe 70.2(3)
C8 C7 H7 126.0
C6 C7 H7 126.0
Fe C7 H7 126.2
C7 C8 C9 108.0
C7 C8 Fe 69.6(3)
C9 C8 Fe 70.0(3)
C7 C8 H8 126.0
C9 C8 H8 126.0
Fe C8 H8 126.0
C10 C9 C8 108.0
C10 C9 Fe 70.2(3)
C8 C9 Fe 68.9(3)
C10 C9 H9 126.0
C8 C9 H9 126.0
Fe C9 H9 126.5
C9 C10 C6 108.0
C9 C10 Fe 69.0(3)
C6 C10 Fe 69.5(3)
C9 C10 H10 126.0
C6 C10 H10 126.0
Fe C10 H10 127.1
C2 C11 C11A 108.7(9)
C2 C11 P2 116.1(6)
C11A C11 P2 115.7(8)
C2 C11 H11 105.0
C11A C11 H11 105.0
P2 C11 H11 105.0
C11 C11A H11A 109.5
C11 C11A H11B 109.5
H11A C11A H11B 109.5
C11 C11A H11C 109.5
H11A C11A H11C 109.5
H11B C11A H11C 109.5
C13 C12 C17 120.0
C13 C12 P1 118.1(5)
C17 C12 P1 121.8(5)
C14 C13 C12 120.0
C14 C13 H13 120.0
C12 C13 H13 120.0
C13 C14 C15 120.0
C13 C14 H14 120.0
C15 C14 H14 120.0
C16 C15 C14 120.0
C16 C15 H15 120.0
C14 C15 H15 120.0
C15 C16 C17 120.0
C15 C16 H16 120.0
C17 C16 H16 120.0
C16 C17 C12 120.0
C16 C17 H17 120.0
C12 C17 H17 120.0
C19 C18 C23 120.0
C19 C18 P1 117.4(5)
C23 C18 P1 122.6(5)
C18 C19 C20 120.0
C18 C19 H19 120.0
C20 C19 H19 120.0
C21 C20 C19 120.0
C21 C20 H20 120.0
C19 C20 H20 120.0
C20 C21 C22 120.0
C20 C21 H21 120.0
C22 C21 H21 120.0
C21 C22 C23 120.0
C21 C22 H22 120.0
C23 C22 H22 120.0
C22 C23 C18 120.0
C22 C23 H23 120.0
C18 C23 H23 120.0
C25 C24 C29 120.0
C25 C24 P2 119.3(3)
C29 C24 P2 120.6(3)
C24 C25 C26 120.0
C24 C25 H25 120.0
C26 C25 H25 120.0
C25 C26 C27 120.0
C25 C26 C26A 120.0
C27 C26 C26A 120.0
C28 C27 C26 120.0
C28 C27 H27 120.0
C26 C27 H27 120.0
C29 C28 C27 120.0
C29 C28 C28A 120.0
C27 C28 C28A 120.0
C28 C29 C24 120.0
C28 C29 H29 120.0
C24 C29 H29 120.0
C26 C26A H26A 109.5
C26 C26A H26B 109.5
H26A C26A H26B 109.5
C26 C26A H26C 109.5
H26A C26A H26C 109.5
H26B C26A H26C 109.5
C28 C28A H28A 109.5
C28 C28A H28B 109.5
H28A C28A H28B 109.5
C28 C28A H28C 109.5
H28A C28A H28C 109.5
H28B C28A H28C 109.5
C31 C30 C35 120.0
C31 C30 P2 123.8(3)
C35 C30 P2 116.2(3)
C30 C31 C32 120.0
C30 C31 H31 120.0
C32 C31 H31 120.0
C31 C32 C33 120.0
C31 C32 C32A 120.0
C33 C32 C32A 120.0
C34 C33 C32 120.0
C34 C33 H33 120.0
C32 C33 H33 120.0
C33 C34 C35 120.0
C33 C34 C34A 120.0
C35 C34 C34A 120.0
C34 C35 C30 120.0
C34 C35 H35 120.0
C30 C35 H35 120.0
C32 C32A H32A 109.5
C32 C32A H32B 109.5
H32A C32A H32B 109.5
C32 C32A H32C 109.5
H32A C32A H32C 109.5
H32B C32A H32C 109.5
C34 C34A H34A 109.5
C34 C34A H34B 109.5
H34A C34A H34B 109.5
C34 C34A H34C 109.5
H34A C34A H34C 109.5
H34B C34A H34C 109.5

loop_
_geom_bond_atom_site_label_1
_geom_bond_atom_site_label_2
_geom_bond_distance
Pd P1 2.214(3)
Pd P2 2.256(3)
Pd Cl2 2.336(3)
Pd Cl1 2.351(3)
Fe C2 1.996(8)
Fe C1 2.002(7)
Fe C3 2.013(7)
Fe C8 2.014(8)
Fe C7 2.020(8)
Fe C5 2.022(7)
Fe C9 2.028(8)
Fe C4 2.029(7)
Fe C6 2.038(8)
Fe C10 2.043(8)
P1 C18 1.805(6)
P1 C12 1.807(6)
P1 C1 1.813(5)
P2 C30 1.829(5)
P2 C11 1.834(9)
P2 C24 1.836(5)
C1 C2 1.4200
C1 C5 1.4200
C2 C3 1.4200
C2 C11 1.529(11)
C3 C4 1.4200
C3 H3 0.9300
C4 C5 1.4200
C4 H4 0.9300
C5 H5 0.9300
C6 C7 1.4200
C6 C10 1.4200
C6 H6 0.9300
C7 C8 1.4200
C7 H7 0.9300
C8 C9 1.4200
C8 H8 0.9300
C9 C10 1.4200
C9 H9 0.9300
C10 H10 0.9300
C11 C11A 1.605(14)
C11 H11 0.9800
C11A H11A 0.9600
C11A H11B 0.9600
C11A H11C 0.9600
C12 C13 1.3900
C12 C17 1.3900
C13 C14 1.3900
C13 H13 0.9300
C14 C15 1.3900
C14 H14 0.9300
C15 C16 1.3900
C15 H15 0.9300
C16 C17 1.3900
C16 H16 0.9300
C17 H17 0.9300
C18 C19 1.3900
C18 C23 1.3900
C19 C20 1.3900
C19 H19 0.9300
C20 C21 1.3900
C20 H20 0.9300
C21 C22 1.3900
C21 H21 0.9300
C22 C23 1.3900
C22 H22 0.9300
C23 H23 0.9300
C24 C25 1.3900
C24 C29 1.3900
C25 C26 1.3900
C25 H25 0.9300
C26 C27 1.3900
C26 C26A 1.504(9)
C27 C28 1.3900
C27 H27 0.9300
C28 C29 1.3900
C28 C28A 1.504(9)
C29 H29 0.9300
C26A H26A 0.9600
C26A H26B 0.9600
C26A H26C 0.9600
C28A H28A 0.9600
C28A H28B 0.9600
C28A H28C 0.9600
C30 C31 1.3900
C30 C35 1.3900
C31 C32 1.3900
C31 H31 0.9300
C32 C33 1.3900
C32 C32A 1.495(8)
C33 C34 1.3900
C33 H33 0.9300
C34 C35 1.3900
C34 C34A 1.495(8)
C35 H35 0.9300
C32A H32A 0.9600
C32A H32B 0.9600
C32A H32C 0.9600
C34A H34A 0.9600
C34A H34B 0.9600
C34A H34C 0.9600

loop_
_geom_torsion_atom_site_label_1
_geom_torsion_atom_site_label_2
_geom_torsion_atom_site_label_3
_geom_torsion_atom_site_label_4
_geom_torsion
P2 Pd P1 C18 -89.5(3)
Cl1 Pd P1 C18 86.2(3)
P2 Pd P1 C12 152.3(3)
Cl1 Pd P1 C12 -32.1(3)
P2 Pd P1 C1 29.2(3)
Cl1 Pd P1 C1 -155.1(3)
P1 Pd P2 C30 116.8(3)
Cl2 Pd P2 C30 -59.0(2)
P1 Pd P2 C11 -3.6(5)
Cl2 Pd P2 C11 -179.4(5)
P1 Pd P2 C24 -127.8(3)
Cl2 Pd P2 C24 56.3(3)
C18 P1 C1 C2 87.0(6)
C12 P1 C1 C2 -164.1(5)
Pd P1 C1 C2 -33.8(6)
C18 P1 C1 C5 -88.1(6)
C12 P1 C1 C5 20.8(7)
Pd P1 C1 C5 151.2(5)
C18 P1 C1 Fe -179.2(5)
C12 P1 C1 Fe -70.3(6)
Pd P1 C1 Fe 60.0(5)
C3 Fe C1 C2 -38.00(14)
C8 Fe C1 C2 22.5(14)
C7 Fe C1 C2 69.3(4)
C5 Fe C1 C2 -119.41(16)
C9 Fe C1 C2 -163.5(6)
C4 Fe C1 C2 -82.00(19)
C6 Fe C1 C2 112.0(4)
C10 Fe C1 C2 156.4(4)
C2 Fe C1 C5 119.41(16)
C3 Fe C1 C5 81.4(2)
C8 Fe C1 C5 141.9(14)
C7 Fe C1 C5 -171.3(4)
C9 Fe C1 C5 -44.1(7)
C4 Fe C1 C5 37.41(13)
C6 Fe C1 C5 -128.6(4)
C10 Fe C1 C5 -84.2(4)
C2 Fe C1 P1 -123.1(6)
C3 Fe C1 P1 -161.1(6)
C8 Fe C1 P1 -100.6(14)
C7 Fe C1 P1 -53.8(7)
C5 Fe C1 P1 117.5(6)
C9 Fe C1 P1 73.4(8)
C4 Fe C1 P1 154.9(6)
C6 Fe C1 P1 -11.1(6)
C10 Fe C1 P1 33.3(6)
C5 C1 C2 C3 0.0
P1 C1 C2 C3 -175.7(7)
Fe C1 C2 C3 59.5(3)
C5 C1 C2 C11 169.4(10)
P1 C1 C2 C11 -6.3(10)
Fe C1 C2 C11 -131.2(9)
C5 C1 C2 Fe -59.5(3)
P1 C1 C2 Fe 124.8(5)
C3 Fe C2 C1 119.27(16)
C8 Fe C2 C1 -174.1(4)
C7 Fe C2 C1 -132.0(4)
C5 Fe C2 C1 37.81(12)
C9 Fe C2 C1 149.8(11)
C4 Fe C2 C1 81.71(18)
C6 Fe C2 C1 -88.7(4)
C10 Fe C2 C1 -52.8(7)
C1 Fe C2 C3 -119.27(16)
C8 Fe C2 C3 66.6(4)
C7 Fe C2 C3 108.7(4)
C5 Fe C2 C3 -81.46(19)
C9 Fe C2 C3 30.5(11)
C4 Fe C2 C3 -37.56(13)
C6 Fe C2 C3 152.0(4)
C10 Fe C2 C3 -172.1(7)
C1 Fe C2 C11 120.9(9)
C3 Fe C2 C11 -119.8(9)
C8 Fe C2 C11 -53.2(9)
C7 Fe C2 C11 -11.1(9)
C5 Fe C2 C11 158.7(9)
C9 Fe C2 C11 -89.3(13)
C4 Fe C2 C11 -157.4(9)
C6 Fe C2 C11 32.2(9)
C10 Fe C2 C11 68.1(11)
C1 C2 C3 C4 0.0
C11 C2 C3 C4 -169.5(10)
Fe C2 C3 C4 59.2(3)
C1 C2 C3 Fe -59.2(3)
C11 C2 C3 Fe 131.3(9)
C2 Fe C3 C4 -119.68(15)
C1 Fe C3 C4 -81.58(19)
C8 Fe C3 C4 109.5(4)
C7 Fe C3 C4 151.6(4)
C5 Fe C3 C4 -37.36(14)
C9 Fe C3 C4 70.0(4)
C6 Fe C3 C4 -179.3(6)
C10 Fe C3 C4 47.9(11)
C1 Fe C3 C2 38.11(14)
C8 Fe C3 C2 -130.9(4)
C7 Fe C3 C2 -88.7(4)
C5 Fe C3 C2 82.33(19)
C9 Fe C3 C2 -170.3(4)
C4 Fe C3 C2 119.68(15)
C6 Fe C3 C2 -59.6(6)
C10 Fe C3 C2 167.6(11)
C2 C3 C4 C5 0.0
Fe C3 C4 C5 58.3(3)
C2 C3 C4 Fe -58.3(3)
C2 Fe C4 C3 37.88(13)
C1 Fe C4 C3 82.4(2)
C8 Fe C4 C3 -84.6(4)
C7 Fe C4 C3 -54.3(6)
C5 Fe C4 C3 120.09(17)
C9 Fe C4 C3 -127.0(4)
C6 Fe C4 C3 178.5(12)
C10 Fe C4 C3 -164.9(4)
C2 Fe C4 C5 -82.22(19)
C1 Fe C4 C5 -37.66(13)
C3 Fe C4 C5 -120.09(17)
C8 Fe C4 C5 155.3(4)
C7 Fe C4 C5 -174.4(5)
C9 Fe C4 C5 112.9(4)
C6 Fe C4 C5 58.4(12)
C10 Fe C4 C5 75.0(4)
C3 C4 C5 C1 0.0
Fe C4 C5 C1 58.0(3)
C3 C4 C5 Fe -58.0(3)
C2 C1 C5 C4 0.0
P1 C1 C5 C4 175.9(6)
Fe C1 C5 C4 -58.8(3)
C2 C1 C5 Fe 58.8(3)
P1 C1 C5 Fe -125.3(5)
C2 Fe C5 C4 81.85(19)
C1 Fe C5 C4 119.92(17)
C3 Fe C5 C4 37.44(13)
C8 Fe C5 C4 -45.8(6)
C9 Fe C5 C4 -81.9(4)
C6 Fe C5 C4 -165.2(4)
C10 Fe C5 C4 -125.5(4)
C2 Fe C5 C1 -38.07(14)
C3 Fe C5 C1 -82.5(2)
C8 Fe C5 C1 -165.8(6)
C9 Fe C5 C1 158.2(4)
C4 Fe C5 C1 -119.92(17)
C6 Fe C5 C1 74.9(4)
C10 Fe C5 C1 114.6(4)
C2 Fe C6 C7 -83.3(4)
C1 Fe C6 C7 -128.8(4)
C3 Fe C6 C7 -42.0(7)
C8 Fe C6 C7 37.99(16)
C5 Fe C6 C7 -172.0(4)
C9 Fe C6 C7 82.2(2)
C4 Fe C6 C7 140.2(13)
C10 Fe C6 C7 119.69(19)
C2 Fe C6 C10 157.0(4)
C1 Fe C6 C10 111.5(4)
C3 Fe C6 C10 -161.7(7)
C8 Fe C6 C10 -81.7(2)
C7 Fe C6 C10 -119.69(19)
C5 Fe C6 C10 68.3(4)
C9 Fe C6 C10 -37.47(16)
C4 Fe C6 C10 20.5(13)
C10 C6 C7 C8 0.0
Fe C6 C7 C8 -59.0(3)
C10 C6 C7 Fe 59.0(3)
C2 Fe C7 C8 -125.5(4)
C1 Fe C7 C8 -166.3(5)
C3 Fe C7 C8 -81.2(4)
C9 Fe C7 C8 37.96(15)
C4 Fe C7 C8 -44.8(6)
C6 Fe C7 C8 119.25(19)
C10 Fe C7 C8 81.8(2)
C2 Fe C7 C6 115.3(4)
C1 Fe C7 C6 74.4(4)
C3 Fe C7 C6 159.5(4)
C8 Fe C7 C6 -119.25(19)
C9 Fe C7 C6 -81.3(2)
C4 Fe C7 C6 -164.0(6)
C10 Fe C7 C6 -37.42(15)
C6 C7 C8 C9 0.0
Fe C7 C8 C9 -59.7(3)
C6 C7 C8 Fe 59.7(3)
C2 Fe C8 C7 75.0(4)
C1 Fe C8 C7 56.5(13)
C3 Fe C8 C7 113.8(4)
C5 Fe C8 C7 -173.0(6)
C9 Fe C8 C7 -119.09(17)
C4 Fe C8 C7 156.2(4)
C6 Fe C8 C7 -37.76(15)
C10 Fe C8 C7 -81.5(2)
C2 Fe C8 C9 -165.9(4)
C1 Fe C8 C9 175.6(13)
C3 Fe C8 C9 -127.1(4)
C7 Fe C8 C9 119.09(17)
C5 Fe C8 C9 -53.9(6)
C4 Fe C8 C9 -84.7(4)
C6 Fe C8 C9 81.3(2)
C10 Fe C8 C9 37.59(15)
C7 C8 C9 C10 0.0
Fe C8 C9 C10 -59.5(3)
C7 C8 C9 Fe 59.5(3)
C2 Fe C9 C10 165.2(11)
C1 Fe C9 C10 -58.6(6)
C3 Fe C9 C10 -170.8(4)
C8 Fe C9 C10 119.44(18)
C7 Fe C9 C10 81.4(2)
C5 Fe C9 C10 -89.2(4)
C4 Fe C9 C10 -131.2(4)
C6 Fe C9 C10 37.38(15)
C2 Fe C9 C8 45.7(11)
C1 Fe C9 C8 -178.1(6)
C3 Fe C9 C8 69.8(4)
C7 Fe C9 C8 -38.03(15)
C5 Fe C9 C8 151.4(4)
C4 Fe C9 C8 109.3(4)
C6 Fe C9 C8 -82.1(2)
C10 Fe C9 C8 -119.44(18)
C8 C9 C10 C6 0.0
Fe C9 C10 C6 -58.7(3)
C8 C9 C10 Fe 58.7(3)
C7 C6 C10 C9 0.0
Fe C6 C10 C9 58.4(3)
C7 C6 C10 Fe -58.4(3)
C2 Fe C10 C9 -170.8(7)
C1 Fe C10 C9 151.6(4)
C3 Fe C10 C9 28.3(11)
C8 Fe C10 C9 -37.86(16)
C7 Fe C10 C9 -82.2(2)
C5 Fe C10 C9 107.8(4)
C4 Fe C10 C9 65.9(4)
C6 Fe C10 C9 -119.81(19)
C2 Fe C10 C6 -51.0(7)
C1 Fe C10 C6 -88.6(4)
C3 Fe C10 C6 148.1(11)
C8 Fe C10 C6 82.0(2)
C7 Fe C10 C6 37.63(16)
C5 Fe C10 C6 -132.4(4)
C9 Fe C10 C6 119.81(19)
C4 Fe C10 C6 -174.3(4)
C1 C2 C11 C11A -93.6(9)
C3 C2 C11 C11A 74.0(11)
Fe C2 C11 C11A 170.1(7)
C1 C2 C11 P2 38.9(12)
C3 C2 C11 P2 -153.5(6)
Fe C2 C11 P2 -57.5(11)
C30 P2 C11 C2 -148.2(7)
C24 P2 C11 C2 99.4(8)
Pd P2 C11 C2 -29.4(10)
C30 P2 C11 C11A -19.0(9)
C24 P2 C11 C11A -131.4(8)
Pd P2 C11 C11A 99.8(8)
C18 P1 C12 C13 -164.7(4)
C1 P1 C12 C13 85.3(5)
Pd P1 C12 C13 -43.7(4)
C18 P1 C12 C17 16.8(5)
C1 P1 C12 C17 -93.2(5)
Pd P1 C12 C17 137.9(4)
C17 C12 C13 C14 0.0
P1 C12 C13 C14 -178.5(5)
C12 C13 C14 C15 0.0
C13 C14 C15 C16 0.0
C14 C15 C16 C17 0.0
C15 C16 C17 C12 0.0
C13 C12 C17 C16 0.0
P1 C12 C17 C16 178.4(5)
C12 P1 C18 C19 88.5(5)
C1 P1 C18 C19 -162.9(4)
Pd P1 C18 C19 -38.2(5)
C12 P1 C18 C23 -91.2(5)
C1 P1 C18 C23 17.4(6)
Pd P1 C18 C23 142.1(4)
C23 C18 C19 C20 0.0
P1 C18 C19 C20 -179.7(6)
C18 C19 C20 C21 0.0
C19 C20 C21 C22 0.0
C20 C21 C22 C23 0.0
C21 C22 C23 C18 0.0
C19 C18 C23 C22 0.0
P1 C18 C23 C22 179.7(6)
C30 P2 C24 C25 119.5(3)
C11 P2 C24 C25 -128.3(4)
Pd P2 C24 C25 6.3(4)
C30 P2 C24 C29 -58.5(4)
C11 P2 C24 C29 53.7(4)
Pd P2 C24 C29 -171.7(2)
C29 C24 C25 C26 0.0
P2 C24 C25 C26 -178.0(4)
C24 C25 C26 C27 0.0
C24 C25 C26 C26A 180.0
C25 C26 C27 C28 0.0
C26A C26 C27 C28 180.0
C26 C27 C28 C29 0.0
C26 C27 C28 C28A 180.0
C27 C28 C29 C24 0.0
C28A C28 C29 C24 180.0
C25 C24 C29 C28 0.0
P2 C24 C29 C28 178.0(4)
C11 P2 C30 C31 -110.2(5)
C24 P2 C30 C31 -0.7(4)
Pd P2 C30 C31 119.0(3)
C11 P2 C30 C35 71.0(5)
C24 P2 C30 C35 -179.5(3)
Pd P2 C30 C35 -59.8(3)
C35 C30 C31 C32 0.0
P2 C30 C31 C32 -178.8(5)
C30 C31 C32 C33 0.0
C30 C31 C32 C32A 180.0
C31 C32 C33 C34 0.0
C32A C32 C33 C34 180.0
C32 C33 C34 C35 0.0
C32 C33 C34 C34A 180.0
C33 C34 C35 C30 0.0
C34A C34 C35 C30 180.0
C31 C30 C35 C34 0.0
P2 C30 C35 C34 178.9(4)
